data_2229307
loop_
_publ_author_name
'Wu, Chunli'
'Li, Pan'
'Shi, Xiufang'
'Pan, Xiaotao'
'Wu, Jizhou'

_publ_section_title
;
 6-Oxo-5-[(trifluoromethyl)sulfonyl]-1,2,4a,5,6,11b-hexahydro-1,3-dioxolo[4,5-<i>j</i>]phenanthridin-2-yl
 benzoate
;
_journal_coeditor_code ZQ2082
_journal_issue 2
_journal_name_full 'Acta Crystallographica Section E'
_journal_page_first o382
_journal_paper_doi 10.1107/S1600536811001085
_journal_volume 67
_journal_year 2011
_chemical_formula_iupac 'C22 H16 F3 N O7 S'
_chemical_formula_moiety 'C22 H16 F3 N O7 S'
_chemical_formula_sum 'C22 H16 F3 N O7 S'
_chemical_formula_weight 495.42
_chemical_melting_point_gt 394
_chemical_melting_point_lt 397
_chemical_name_systematic
;
6-Oxo-5-[(trifluoromethyl)sulfonyl]-1,2,4a,5,6,11b-hexahydro-1,3-
dioxolo[4,5-<i>j</i>]phenanthridin-2-yl benzoate
;
_space_group_IT_number 2
_symmetry_cell_setting triclinic
_symmetry_space_group_name_Hall '-P 1'
_symmetry_space_group_name_H-M 'P -1'
_atom_sites_solution_hydrogens geom
_atom_sites_solution_primary direct
_atom_sites_solution_secondary difmap
_audit_creation_method SHELXL-97
_cell_angle_alpha 114.351(2)
_cell_angle_beta 95.1450(10)
_cell_angle_gamma 97.0720(10)
_cell_formula_units_Z 2
_cell_length_a 5.3521(5)
_cell_length_b 15.5146(16)
_cell_length_c 15.5615(14)
_cell_measurement_reflns_used 1287
_cell_measurement_temperature 298(2)
_cell_measurement_theta_max 25.02
_cell_measurement_theta_min 2.47
_cell_volume 1154.07(19)
_computing_cell_refinement 'SAINT (Siemens, 1996)'
_computing_data_collection 'SMART (Siemens, 1996)'
_computing_data_reduction 'SAINT (Siemens, 1996)'
_computing_molecular_graphics 'SHELXTL (Sheldrick, 2008)'
_computing_publication_material 'SHELXTL (Sheldrick, 2008)'
_computing_structure_refinement 'SHELXL97 (Sheldrick, 2008)'
_computing_structure_solution 'SHELXS97 (Sheldrick, 2008)'
_diffrn_ambient_temperature 298(2)
_diffrn_measured_fraction_theta_full 0.981
_diffrn_measured_fraction_theta_max 0.981
_diffrn_measurement_device_type 'Bruker SMART CCD area-detector'
_diffrn_measurement_method '\f and \w'
_diffrn_radiation_monochromator graphite
_diffrn_radiation_source 'fine-focus sealed tube'
_diffrn_radiation_type MoK\a
_diffrn_radiation_wavelength 0.71073
_diffrn_reflns_av_R_equivalents 0.0412
_diffrn_reflns_av_sigmaI/netI 0.0907
_diffrn_reflns_limit_h_max 6
_diffrn_reflns_limit_h_min -6
_diffrn_reflns_limit_k_max 18
_diffrn_reflns_limit_k_min -12
_diffrn_reflns_limit_l_max 15
_diffrn_reflns_limit_l_min -18
_diffrn_reflns_number 5980
_diffrn_reflns_theta_full 25.02
_diffrn_reflns_theta_max 25.02
_diffrn_reflns_theta_min 2.47
_exptl_absorpt_coefficient_mu 0.207
_exptl_absorpt_correction_T_max 0.9617
_exptl_absorpt_correction_T_min 0.9125
_exptl_absorpt_correction_type multi-scan
_exptl_absorpt_process_details '(SADABS; Sheldrick, 1996)'
_exptl_crystal_colour colorless
_exptl_crystal_density_diffrn 1.426
_exptl_crystal_density_method 'not measured'
_exptl_crystal_description needle
_exptl_crystal_F_000 508
_exptl_crystal_size_max 0.45
_exptl_crystal_size_mid 0.33
_exptl_crystal_size_min 0.19
_refine_diff_density_max 0.409
_refine_diff_density_min -0.297
_refine_ls_extinction_method none
_refine_ls_goodness_of_fit_ref 1.001
_refine_ls_hydrogen_treatment constr
_refine_ls_matrix_type full
_refine_ls_number_parameters 312
_refine_ls_number_reflns 4008
_refine_ls_number_restraints 0
_refine_ls_restrained_S_all 1.001
_refine_ls_R_factor_all 0.1234
_refine_ls_R_factor_gt 0.0660
_refine_ls_shift/su_max 0.000
_refine_ls_shift/su_mean 0.000
_refine_ls_structure_factor_coef Fsqd
_refine_ls_weighting_details 'calc w=1/[\s^2^(Fo^2^)+(0.0699P)^2^+0.0000P] where P=(Fo^2^+2Fc^2^)/3'
_refine_ls_weighting_scheme calc
_refine_ls_wR_factor_gt 0.1448
_refine_ls_wR_factor_ref 0.1627
_reflns_number_gt 2079
_reflns_number_total 4008
_reflns_threshold_expression I>2sigma(I)
_cod_data_source_file zq2082.cif
_cod_data_source_block I
_cod_database_code 2229307
_cod_database_fobs_code 2229307

loop_
_symmetry_equiv_pos_as_xyz
'x, y, z'
'-x, -y, -z'

loop_
_atom_site_type_symbol
_atom_site_label
_atom_site_fract_x
_atom_site_fract_y
_atom_site_fract_z
_atom_site_U_iso_or_equiv
_atom_site_adp_type
_atom_site_calc_flag
_atom_site_refinement_flags
_atom_site_occupancy
_atom_site_disorder_assembly
_atom_site_disorder_group
C C1 0.9593(7) 0.7149(3) 1.0563(3) 0.0459(9) Uani d . 1 . .
C C2 1.0231(6) 0.6470(3) 0.9656(3) 0.0419(9) Uani d . 1 . .
C C3 1.1954(7) 0.5870(3) 0.9721(3) 0.0493(10) Uani d . 1 . .
H H3 1.2688 0.5923 1.0309 0.059 Uiso calc R 1 . .
C C4 1.2502(7) 0.5211(3) 0.8890(3) 0.0494(10) Uani d . 1 . .
C C5 1.1403(8) 0.5127(3) 0.8020(3) 0.0535(10) Uani d . 1 . .
C C6 0.9739(8) 0.5702(3) 0.7929(3) 0.0562(11) Uani d . 1 . .
H H6 0.9031 0.5633 0.7331 0.067 Uiso calc R 1 . .
C C7 0.9146(7) 0.6395(3) 0.8768(3) 0.0428(9) Uani d . 1 . .
C C8 0.7389(7) 0.7092(3) 0.8759(2) 0.0443(9) Uani d . 1 . .
H H8 0.5712 0.6850 0.8859 0.053 Uiso calc R 1 . .
C C9 0.8435(7) 0.8052(3) 0.9615(2) 0.0447(9) Uani d . 1 . .
H H9 1.0261 0.8191 0.9598 0.054 Uiso calc R 1 . .
C C10 0.7331(8) 0.8881(3) 0.9576(3) 0.0548(10) Uani d . 1 . .
H H10 0.7630 0.9463 1.0118 0.066 Uiso calc R 1 . .
C C11 0.5952(8) 0.8810(3) 0.8797(3) 0.0629(12) Uani d . 1 . .
H H11 0.5412 0.9360 0.8806 0.075 Uiso calc R 1 . .
C C12 0.5204(8) 0.7912(3) 0.7908(3) 0.0546(11) Uani d . 1 . .
H H12 0.3471 0.7607 0.7889 0.066 Uiso calc R 1 . .
C C13 0.7022(7) 0.7217(3) 0.7835(2) 0.0516(10) Uani d . 1 . .
H H13A 0.8653 0.7460 0.7719 0.062 Uiso calc R 1 . .
H H13B 0.6342 0.6600 0.7304 0.062 Uiso calc R 1 . .
C C14 0.8693(10) 0.9435(3) 1.2227(3) 0.0640(12) Uani d . 1 . .
C C15 1.3895(9) 0.4010(3) 0.7757(3) 0.0738(13) Uani d . 1 . .
H H15A 1.3118 0.3353 0.7593 0.089 Uiso calc R 1 . .
H H15B 1.5551 0.4007 0.7549 0.089 Uiso calc R 1 . .
C C16 0.3455(10) 0.7706(4) 0.6349(3) 0.0699(13) Uani d . 1 . .
C C17 0.3822(9) 0.7953(3) 0.5552(3) 0.0614(12) Uani d . 1 A .
C C18 0.5931(11) 0.8560(4) 0.5573(3) 0.0960(17) Uani d . 1 . .
H H18 0.7191 0.8823 0.6108 0.115 Uiso calc R 1 A .
C C19 0.6226(14) 0.8790(5) 0.4820(4) 0.126(2) Uani d . 1 A .
H H19 0.7670 0.9207 0.4848 0.152 Uiso calc R 1 . .
C C20 0.4389(15) 0.8404(5) 0.4029(4) 0.1021(19) Uani d . 1 . .
H H20 0.4556 0.8571 0.3524 0.122 Uiso calc R 1 A .
C C21 0.2354(15) 0.7787(6) 0.3985(4) 0.129(3) Uani d . 1 A .
H H21 0.1123 0.7510 0.3441 0.155 Uiso calc R 1 . .
C C22 0.2078(11) 0.7562(5) 0.4739(4) 0.120(2) Uani d . 1 . .
H H22 0.0653 0.7128 0.4695 0.144 Uiso calc R 1 A .
F F1 1.0623(6) 0.9185(2) 1.2596(2) 0.1122(11) Uani d . 1 . .
F F2 0.9669(6) 1.0015(2) 1.1873(2) 0.1166(11) Uani d . 1 . .
F F3 0.7503(7) 0.9915(2) 1.2909(2) 0.1170(11) Uani d . 1 . .
N N1 0.8220(6) 0.7880(2) 1.04998(19) 0.0438(8) Uani d . 1 . .
O O1 1.0137(5) 0.7125(2) 1.13247(18) 0.0606(8) Uani d . 1 . .
O O2 0.5759(5) 0.77960(19) 1.17672(18) 0.0603(7) Uani d . 1 . .
O O3 0.4658(5) 0.87827(19) 1.09346(18) 0.0568(7) Uani d . 1 . .
O O4 1.4169(6) 0.4573(2) 0.8761(2) 0.0683(8) Uani d . 1 . .
O O5 1.2311(6) 0.4429(2) 0.7298(2) 0.0800(10) Uani d . 1 . .
O O6 0.5276(5) 0.8156(2) 0.71026(18) 0.0612(8) Uani d . 1 A .
O O7 0.145(5) 0.763(2) 0.6537(16) 0.108(3) Uani d P 0.244(15) A 1
O O7' 0.1783(13) 0.7010(8) 0.6301(5) 0.108(3) Uani d P 0.756(15) A 2
S S1 0.65022(19) 0.83949(7) 1.13126(7) 0.0482(3) Uani d . 1 . .

loop_
_atom_site_aniso_label
_atom_site_aniso_U_11
_atom_site_aniso_U_22
_atom_site_aniso_U_33
_atom_site_aniso_U_12
_atom_site_aniso_U_13
_atom_site_aniso_U_23
C1 0.039(2) 0.048(2) 0.050(2) -0.0061(18) 0.0014(18) 0.025(2)
C2 0.038(2) 0.039(2) 0.056(2) -0.0019(18) 0.0043(18) 0.030(2)
C3 0.048(2) 0.052(2) 0.053(2) 0.000(2) 0.0002(19) 0.032(2)
C4 0.045(2) 0.044(2) 0.067(3) 0.002(2) 0.005(2) 0.034(2)
C5 0.066(3) 0.035(2) 0.061(3) 0.007(2) 0.014(2) 0.020(2)
C6 0.066(3) 0.051(3) 0.056(3) 0.007(2) 0.001(2) 0.029(2)
C7 0.042(2) 0.038(2) 0.050(2) -0.0035(17) 0.0004(18) 0.0239(19)
C8 0.042(2) 0.045(2) 0.051(2) -0.0021(18) 0.0014(17) 0.0287(19)
C9 0.042(2) 0.045(2) 0.052(2) -0.0022(18) 0.0057(17) 0.028(2)
C10 0.073(3) 0.041(2) 0.058(2) 0.010(2) 0.015(2) 0.028(2)
C11 0.078(3) 0.057(3) 0.075(3) 0.020(2) 0.020(2) 0.045(3)
C12 0.049(2) 0.066(3) 0.066(3) 0.006(2) 0.007(2) 0.047(2)
C13 0.054(2) 0.056(3) 0.051(2) 0.005(2) 0.0006(18) 0.032(2)
C14 0.077(3) 0.056(3) 0.051(3) -0.004(3) -0.001(2) 0.022(2)
C15 0.085(3) 0.053(3) 0.087(3) 0.019(3) 0.018(3) 0.030(3)
C16 0.059(3) 0.090(4) 0.064(3) -0.003(3) 0.001(2) 0.043(3)
C17 0.074(3) 0.064(3) 0.047(2) 0.008(3) 0.008(2) 0.025(2)
C18 0.111(4) 0.105(4) 0.069(3) -0.026(4) -0.008(3) 0.051(3)
C19 0.154(6) 0.143(6) 0.100(4) -0.025(5) 0.007(4) 0.087(5)
C20 0.149(6) 0.111(5) 0.069(4) 0.035(5) 0.033(4) 0.054(4)
C21 0.135(6) 0.183(7) 0.068(4) -0.015(6) -0.020(4) 0.071(5)
C22 0.110(5) 0.165(6) 0.082(4) -0.038(4) -0.019(3) 0.075(4)
F1 0.107(2) 0.084(2) 0.106(2) -0.0041(18) -0.0486(18) 0.0218(18)
F2 0.139(3) 0.087(2) 0.103(2) -0.0575(19) -0.0091(19) 0.0465(19)
F3 0.143(3) 0.082(2) 0.088(2) 0.006(2) 0.039(2) -0.0010(18)
N1 0.0518(19) 0.0442(18) 0.0435(17) 0.0074(16) 0.0085(14) 0.0269(15)
O1 0.0642(18) 0.0707(19) 0.0566(17) 0.0096(15) 0.0040(14) 0.0384(16)
O2 0.0625(18) 0.0626(18) 0.0740(18) 0.0030(14) 0.0240(14) 0.0465(16)
O3 0.0490(16) 0.0614(18) 0.0709(17) 0.0112(14) 0.0095(13) 0.0386(15)
O4 0.076(2) 0.0545(18) 0.078(2) 0.0220(17) 0.0068(16) 0.0306(17)
O5 0.114(3) 0.063(2) 0.0711(19) 0.037(2) 0.0161(19) 0.0302(18)
O6 0.0621(18) 0.0702(19) 0.0643(17) -0.0017(15) -0.0047(14) 0.0483(16)
O7 0.111(3) 0.111(7) 0.080(4) -0.066(5) -0.018(3) 0.049(5)
O7' 0.111(3) 0.111(7) 0.080(4) -0.066(5) -0.018(3) 0.049(5)
S1 0.0451(6) 0.0471(6) 0.0553(6) -0.0005(5) 0.0072(5) 0.0271(5)

loop_
_atom_type_symbol
_atom_type_description
_atom_type_scat_dispersion_real
_atom_type_scat_dispersion_imag
_atom_type_scat_source
C C 0.0033 0.0016 'International Tables Vol C Tables 4.2.6.8 and 6.1.1.4'
H H 0.0000 0.0000 'International Tables Vol C Tables 4.2.6.8 and 6.1.1.4'
N N 0.0061 0.0033 'International Tables Vol C Tables 4.2.6.8 and 6.1.1.4'
O O 0.0106 0.0060 'International Tables Vol C Tables 4.2.6.8 and 6.1.1.4'
F F 0.0171 0.0103 'International Tables Vol C Tables 4.2.6.8 and 6.1.1.4'
S S 0.1246 0.1234 'International Tables Vol C Tables 4.2.6.8 and 6.1.1.4'

loop_
_geom_angle_atom_site_label_1
_geom_angle_atom_site_label_2
_geom_angle_atom_site_label_3
_geom_angle_site_symmetry_1
_geom_angle_site_symmetry_3
_geom_angle
_geom_angle_publ_flag
O1 C1 N1 . . 120.4(3) ?
O1 C1 C2 . . 124.1(3) ?
N1 C1 C2 . . 115.5(3) ?
C7 C2 C3 . . 121.1(3) ?
C7 C2 C1 . . 122.3(3) ?
C3 C2 C1 . . 116.5(3) ?
C4 C3 C2 . . 117.7(3) ?
C4 C3 H3 . . 121.2 ?
C2 C3 H3 . . 121.2 ?
C3 C4 C5 . . 121.2(4) ?
C3 C4 O4 . . 128.8(3) ?
C5 C4 O4 . . 110.0(4) ?
C6 C5 C4 . . 122.9(4) ?
C6 C5 O5 . . 127.3(4) ?
C4 C5 O5 . . 109.8(3) ?
C5 C6 C7 . . 117.6(3) ?
C5 C6 H6 . . 121.2 ?
C7 C6 H6 . . 121.2 ?
C6 C7 C2 . . 119.5(3) ?
C6 C7 C8 . . 122.4(3) ?
C2 C7 C8 . . 118.0(3) ?
C7 C8 C9 . . 107.3(3) ?
C7 C8 C13 . . 115.1(3) ?
C9 C8 C13 . . 111.2(3) ?
C7 C8 H8 . . 107.7 ?
C9 C8 H8 . . 107.7 ?
C13 C8 H8 . . 107.7 ?
C10 C9 N1 . . 116.7(3) ?
C10 C9 C8 . . 113.9(3) ?
N1 C9 C8 . . 106.5(3) ?
C10 C9 H9 . . 106.3 ?
N1 C9 H9 . . 106.3 ?
C8 C9 H9 . . 106.3 ?
C11 C10 C9 . . 122.0(4) ?
C11 C10 H10 . . 119.0 ?
C9 C10 H10 . . 119.0 ?
C10 C11 C12 . . 124.4(4) ?
C10 C11 H11 . . 117.8 ?
C12 C11 H11 . . 117.8 ?
O6 C12 C11 . . 108.2(3) ?
O6 C12 C13 . . 108.5(3) ?
C11 C12 C13 . . 111.4(3) ?
O6 C12 H12 . . 109.6 ?
C11 C12 H12 . . 109.6 ?
C13 C12 H12 . . 109.6 ?
C12 C13 C8 . . 110.1(3) ?
C12 C13 H13A . . 109.6 ?
C8 C13 H13A . . 109.6 ?
C12 C13 H13B . . 109.6 ?
C8 C13 H13B . . 109.6 ?
H13A C13 H13B . . 108.2 ?
F3 C14 F1 . . 108.3(4) ?
F3 C14 F2 . . 108.1(4) ?
F1 C14 F2 . . 106.6(4) ?
F3 C14 S1 . . 110.0(3) ?
F1 C14 S1 . . 112.2(3) ?
F2 C14 S1 . . 111.4(3) ?
O4 C15 O5 . . 107.9(3) ?
O4 C15 H15A . . 110.1 ?
O5 C15 H15A . . 110.1 ?
O4 C15 H15B . . 110.1 ?
O5 C15 H15B . . 110.1 ?
H15A C15 H15B . . 108.4 ?
O7 C16 O7' . . 44.0(14) ?
O7 C16 O6 . . 114.1(11) ?
O7' C16 O6 . . 120.4(4) ?
O7 C16 C17 . . 118.6(12) ?
O7' C16 C17 . . 124.5(5) ?
O6 C16 C17 . . 114.2(4) ?
C22 C17 C18 . . 117.0(4) ?
C22 C17 C16 . . 120.8(5) ?
C18 C17 C16 . . 122.2(4) ?
C17 C18 C19 . . 121.3(5) ?
C17 C18 H18 . . 119.4 ?
C19 C18 H18 . . 119.4 ?
C20 C19 C18 . . 119.8(6) ?
C20 C19 H19 . . 120.1 ?
C18 C19 H19 . . 120.1 ?
C21 C20 C19 . . 119.6(5) ?
C21 C20 H20 . . 120.2 ?
C19 C20 H20 . . 120.2 ?
C20 C21 C22 . . 120.1(6) ?
C20 C21 H21 . . 119.9 ?
C22 C21 H21 . . 119.9 ?
C17 C22 C21 . . 122.1(6) ?
C17 C22 H22 . . 118.9 ?
C21 C22 H22 . . 118.9 ?
C1 N1 C9 . . 114.8(3) ?
C1 N1 S1 . . 119.7(2) ?
C9 N1 S1 . . 125.4(2) ?
C4 O4 C15 . . 105.8(3) ?
C5 O5 C15 . . 105.8(3) ?
C16 O6 C12 . . 118.9(3) ?
O3 S1 O2 . . 120.49(17) ?
O3 S1 N1 . . 109.04(14) ?
O2 S1 N1 . . 110.45(15) ?
O3 S1 C14 . . 105.4(2) ?
O2 S1 C14 . . 105.50(19) ?
N1 S1 C14 . . 104.7(2) ?

loop_
_geom_bond_atom_site_label_1
_geom_bond_atom_site_label_2
_geom_bond_site_symmetry_2
_geom_bond_distance
_geom_bond_publ_flag
C1 O1 . 1.211(4) ?
C1 N1 . 1.456(4) ?
C1 C2 . 1.472(5) ?
C2 C7 . 1.403(5) ?
C2 C3 . 1.414(5) ?
C3 C4 . 1.361(5) ?
C3 H3 . 0.9300 ?
C4 C5 . 1.375(5) ?
C4 O4 . 1.379(4) ?
C5 C6 . 1.373(5) ?
C5 O5 . 1.377(4) ?
C6 C7 . 1.402(5) ?
C6 H6 . 0.9300 ?
C7 C8 . 1.521(5) ?
C8 C9 . 1.526(5) ?
C8 C13 . 1.527(4) ?
C8 H8 . 0.9800 ?
C9 C10 . 1.501(5) ?
C9 N1 . 1.518(4) ?
C9 H9 . 0.9800 ?
C10 C11 . 1.318(5) ?
C10 H10 . 0.9300 ?
C11 C12 . 1.479(6) ?
C11 H11 . 0.9300 ?
C12 O6 . 1.453(4) ?
C12 C13 . 1.517(5) ?
C12 H12 . 0.9800 ?
C13 H13A . 0.9700 ?
C13 H13B . 0.9700 ?
C14 F3 . 1.294(5) ?
C14 F1 . 1.313(5) ?
C14 F2 . 1.315(5) ?
C14 S1 . 1.829(4) ?
C15 O4 . 1.425(5) ?
C15 O5 . 1.435(5) ?
C15 H15A . 0.9700 ?
C15 H15B . 0.9700 ?
C16 O7 . 1.14(3) ?
C16 O7' . 1.287(9) ?
C16 O6 . 1.328(5) ?
C16 C17 . 1.464(6) ?
C17 C22 . 1.362(6) ?
C17 C18 . 1.367(6) ?
C18 C19 . 1.375(6) ?
C18 H18 . 0.9300 ?
C19 C20 . 1.367(8) ?
C19 H19 . 0.9300 ?
C20 C21 . 1.335(8) ?
C20 H20 . 0.9300 ?
C21 C22 . 1.370(7) ?
C21 H21 . 0.9300 ?
C22 H22 . 0.9300 ?
N1 S1 . 1.625(3) ?
O2 S1 . 1.422(2) ?
O3 S1 . 1.420(2) ?

loop_
_geom_hbond_atom_site_label_D
_geom_hbond_atom_site_label_H
_geom_hbond_atom_site_label_A
_geom_hbond_site_symmetry_A
_geom_hbond_distance_DH
_geom_hbond_distance_HA
_geom_hbond_distance_DA
_geom_hbond_angle_DHA
C3 H3 O4 2_867 0.93 2.51 3.341(5) 149
C15 H15A O2 2_767 0.97 2.48 3.202(5) 131

loop_
_geom_torsion_atom_site_label_1
_geom_torsion_atom_site_label_2
_geom_torsion_atom_site_label_3
_geom_torsion_atom_site_label_4
_geom_torsion_site_symmetry_1
_geom_torsion_site_symmetry_2
_geom_torsion_site_symmetry_3
_geom_torsion_site_symmetry_4
_geom_torsion
_geom_torsion_publ_flag
O1 C1 C2 C7 . . . . 166.9(4) ?
N1 C1 C2 C7 . . . . -13.0(5) ?
O1 C1 C2 C3 . . . . -11.4(5) ?
N1 C1 C2 C3 . . . . 168.7(3) ?
C7 C2 C3 C4 . . . . -0.7(5) ?
C1 C2 C3 C4 . . . . 177.6(3) ?
C2 C3 C4 C5 . . . . -0.5(6) ?
C2 C3 C4 O4 . . . . 177.5(3) ?
C3 C4 C5 C6 . . . . 1.1(6) ?
O4 C4 C5 C6 . . . . -177.2(3) ?
C3 C4 C5 O5 . . . . 178.6(3) ?
O4 C4 C5 O5 . . . . 0.3(4) ?
C4 C5 C6 C7 . . . . -0.5(6) ?
O5 C5 C6 C7 . . . . -177.5(4) ?
C5 C6 C7 C2 . . . . -0.7(5) ?
C5 C6 C7 C8 . . . . 178.2(3) ?
C3 C2 C7 C6 . . . . 1.3(5) ?
C1 C2 C7 C6 . . . . -176.9(3) ?
C3 C2 C7 C8 . . . . -177.7(3) ?
C1 C2 C7 C8 . . . . 4.1(5) ?
C6 C7 C8 C9 . . . . -143.5(3) ?
C2 C7 C8 C9 . . . . 35.4(4) ?
C6 C7 C8 C13 . . . . -19.3(5) ?
C2 C7 C8 C13 . . . . 159.7(3) ?
C7 C8 C9 C10 . . . . 165.4(3) ?
C13 C8 C9 C10 . . . . 38.8(4) ?
C7 C8 C9 N1 . . . . -64.5(3) ?
C13 C8 C9 N1 . . . . 168.9(3) ?
N1 C9 C10 C11 . . . . -136.4(4) ?
C8 C9 C10 C11 . . . . -11.5(5) ?
C9 C10 C11 C12 . . . . 3.9(7) ?
C10 C11 C12 O6 . . . . -143.0(4) ?
C10 C11 C12 C13 . . . . -23.8(6) ?
O6 C12 C13 C8 . . . . 169.2(3) ?
C11 C12 C13 C8 . . . . 50.1(4) ?
C7 C8 C13 C12 . . . . 179.0(3) ?
C9 C8 C13 C12 . . . . -58.8(4) ?
O7 C16 C17 C22 . . . . -39.5(19) ?
O7' C16 C17 C22 . . . . 12.2(10) ?
O6 C16 C17 C22 . . . . -178.6(5) ?
O7 C16 C17 C18 . . . . 142.1(18) ?
O7' C16 C17 C18 . . . . -166.1(8) ?
O6 C16 C17 C18 . . . . 3.0(7) ?
C22 C17 C18 C19 . . . . 2.2(9) ?
C16 C17 C18 C19 . . . . -179.4(5) ?
C17 C18 C19 C20 . . . . -0.3(10) ?
C18 C19 C20 C21 . . . . -1.7(10) ?
C19 C20 C21 C22 . . . . 1.7(11) ?
C18 C17 C22 C21 . . . . -2.3(9) ?
C16 C17 C22 C21 . . . . 179.3(6) ?
C20 C21 C22 C17 . . . . 0.3(11) ?
O1 C1 N1 C9 . . . . 160.2(3) ?
C2 C1 N1 C9 . . . . -19.9(4) ?
O1 C1 N1 S1 . . . . -23.1(5) ?
C2 C1 N1 S1 . . . . 156.9(3) ?
C10 C9 N1 C1 . . . . -172.6(3) ?
C8 C9 N1 C1 . . . . 59.0(4) ?
C10 C9 N1 S1 . . . . 10.9(5) ?
C8 C9 N1 S1 . . . . -117.6(3) ?
C3 C4 O4 C15 . . . . 176.5(4) ?
C5 C4 O4 C15 . . . . -5.4(4) ?
O5 C15 O4 C4 . . . . 8.3(4) ?
C6 C5 O5 C15 . . . . -177.7(4) ?
C4 C5 O5 C15 . . . . 4.9(4) ?
O4 C15 O5 C5 . . . . -8.2(4) ?
O7 C16 O6 C12 . . . . 43.6(19) ?
O7' C16 O6 C12 . . . . -5.8(8) ?
C17 C16 O6 C12 . . . . -175.5(3) ?
C11 C12 O6 C16 . . . . -140.0(4) ?
C13 C12 O6 C16 . . . . 99.0(4) ?
C1 N1 S1 O3 . . . . -158.2(3) ?
C9 N1 S1 O3 . . . . 18.2(3) ?
C1 N1 S1 O2 . . . . -23.6(3) ?
C9 N1 S1 O2 . . . . 152.7(3) ?
C1 N1 S1 C14 . . . . 89.5(3) ?
C9 N1 S1 C14 . . . . -94.2(3) ?
F3 C14 S1 O3 . . . . 63.8(4) ?
F1 C14 S1 O3 . . . . -175.5(3) ?
F2 C14 S1 O3 . . . . -56.1(4) ?
F3 C14 S1 O2 . . . . -64.7(4) ?
F1 C14 S1 O2 . . . . 56.0(4) ?
F2 C14 S1 O2 . . . . 175.4(3) ?
F3 C14 S1 N1 . . . . 178.7(3) ?
F1 C14 S1 N1 . . . . -60.6(4) ?
F2 C14 S1 N1 . . . . 58.8(4) ?
